data_1514919
loop_
_publ_author_name
'Sen, Supriti'
'Sarkar, Sandipan'
'Chattopadhyay, Basab'
'Moirangthem, Anuradha'
'Basu, Anupam'
'Dhara, Koushik'
'Chattopadhyay, Pabitra'

_publ_section_title
;
 A ratiometric fluorescent chemosensor for iron: discrimination of Fe2+
 and Fe3+ and living cell application.
;
_journal_issue 14
_journal_name_full 'The Analyst'
_journal_page_first 3335
_journal_page_last 3342
_journal_paper_doi 10.1039/c2an35258c
_journal_volume 137
_journal_year 2012
_chemical_formula_moiety 'C18 H13 N3 S'
_chemical_formula_sum 'C18 H13 N3 S'
_chemical_formula_weight 303.37
_space_group_IT_number 4
_symmetry_cell_setting monoclinic
_symmetry_space_group_name_Hall 'P 2yb'
_symmetry_space_group_name_H-M 'P 1 21 1'
_atom_sites_solution_hydrogens geom
_atom_sites_solution_primary direct
_atom_sites_solution_secondary difmap
_audit_creation_method SHELXL-97
_cell_angle_alpha 90.00
_cell_angle_beta 98.248(6)
_cell_angle_gamma 90.00
_cell_formula_units_Z 4
_cell_length_a 8.3875(6)
_cell_length_b 12.9511(8)
_cell_length_c 13.3838(9)
_cell_measurement_temperature 150(2)
_cell_volume 1438.81(17)
_computing_cell_refinement 'Crysalis, Oxford Diffraction'
_computing_data_collection 'Crysalis, Oxford Diffraction'
_computing_data_reduction 'Crysalis, Oxford Diffraction'
_computing_molecular_graphics PLATON(Spek,2004)
_computing_structure_refinement 'SHELXL-97 (Sheldrick, 1997)'
_computing_structure_solution 'SHELXS-97 (Sheldrick, 1997)'
_diffrn_ambient_temperature 150(2)
_diffrn_measured_fraction_theta_full 0.992
_diffrn_measured_fraction_theta_max 0.992
_diffrn_measurement_device 'Oxford Diffaction X-Calibur System'
_diffrn_measurement_method '321 frames, counting time 10 s.'
_diffrn_radiation_monochromator graphite
_diffrn_radiation_source 'fine-focus sealed tube'
_diffrn_radiation_type MoK\a
_diffrn_radiation_wavelength 0.71073
_diffrn_reflns_av_R_equivalents 0.0213
_diffrn_reflns_av_sigmaI/netI 0.0319
_diffrn_reflns_limit_h_max 11
_diffrn_reflns_limit_h_min -11
_diffrn_reflns_limit_k_max 18
_diffrn_reflns_limit_k_min -10
_diffrn_reflns_limit_l_max 18
_diffrn_reflns_limit_l_min -18
_diffrn_reflns_number 9891
_diffrn_reflns_theta_full 30.09
_diffrn_reflns_theta_max 30.09
_diffrn_reflns_theta_min 2.91
_exptl_absorpt_coefficient_mu 0.224
_exptl_absorpt_correction_type none
_exptl_crystal_colour black
_exptl_crystal_density_diffrn 1.401
_exptl_crystal_density_method 'not measured'
_exptl_crystal_description needle
_exptl_crystal_F_000 632
_exptl_crystal_size_max 0.30
_exptl_crystal_size_mid 0.05
_exptl_crystal_size_min 0.05
_refine_diff_density_max 0.336
_refine_diff_density_min -0.345
_refine_diff_density_rms 0.047
_refine_ls_abs_structure_details 'Flack H D (1983), Acta Cryst. A39, 876-881'
_refine_ls_abs_structure_Flack 0.31(6)
_refine_ls_extinction_method none
_refine_ls_goodness_of_fit_ref 0.680
_refine_ls_hydrogen_treatment mixed
_refine_ls_matrix_type full
_refine_ls_number_parameters 400
_refine_ls_number_reflns 5286
_refine_ls_number_restraints 2
_refine_ls_restrained_S_all 0.680
_refine_ls_R_factor_all 0.0458
_refine_ls_R_factor_gt 0.0376
_refine_ls_shift/su_max 0.055
_refine_ls_shift/su_mean 0.012
_refine_ls_structure_factor_coef Fsqd
_refine_ls_weighting_details
;
w=1/[\s^2^(Fo^2^)+(0.1417P)^2^+0.0000P] where P=(Fo^2^+2Fc^2^)/3
;
_refine_ls_weighting_scheme calc
_refine_ls_wR_factor_gt 0.1129
_refine_ls_wR_factor_ref 0.1193
_reflns_number_gt 4429
_reflns_number_total 5286
_reflns_threshold_expression >2sigma(I)
_cod_data_source_file c2an35258c.txt
_cod_data_source_block 3
_cod_original_sg_symbol_H-M P21
_cod_database_code 1514919

loop_
_symmetry_equiv_pos_as_xyz
'x, y, z'
'-x, y+1/2, -z'

loop_
_atom_site_label
_atom_site_type_symbol
_atom_site_fract_x
_atom_site_fract_y
_atom_site_fract_z
_atom_site_U_iso_or_equiv
_atom_site_adp_type
_atom_site_occupancy
_atom_site_symmetry_multiplicity
_atom_site_calc_flag
_atom_site_refinement_flags
C34 C -0.0425(3) 0.2923(2) -0.02664(19) 0.0383(6) Uani 1 1 d .
H34 H -0.1435 0.3232 -0.0389 0.046 Uiso 1 1 calc R
C33 C 0.0210(3) 0.2343(2) -0.09438(18) 0.0395(6) Uani 1 1 d .
H33 H -0.0318 0.2197 -0.1588 0.047 Uiso 1 1 calc R
C32 C 0.1794(3) 0.1975(2) -0.05610(16) 0.0319(5) Uani 1 1 d .
H32 H 0.2412 0.1568 -0.0931 0.038 Uiso 1 1 calc R
C31 C 0.2289(2) 0.22866(16) 0.04012(15) 0.0237(4) Uani 1 1 d .
C11 C 0.3941(2) 0.20860(18) 0.09745(14) 0.0244(4) Uani 1 1 d .
H11 H 0.4380 0.1471 0.0685 0.029 Uiso 1 1 calc R
N12 N 0.5010(2) 0.2939(2) 0.08668(13) 0.0373(5) Uani 1 1 d D
H12 H 0.516(4) 0.306(3) 0.0266(15) 0.045 Uiso 1 1 d D
C13 C 0.5957(2) 0.34485(18) 0.16304(15) 0.0241(4) Uani 1 1 d .
C14 C 0.7038(3) 0.42222(19) 0.14178(17) 0.0292(4) Uani 1 1 d .
H14 H 0.7119 0.4389 0.0751 0.035 Uiso 1 1 calc R
C15 C 0.7981(3) 0.4737(2) 0.21960(18) 0.0335(5) Uani 1 1 d .
H15 H 0.8711 0.5234 0.2045 0.040 Uiso 1 1 calc R
C16 C 0.7853(3) 0.4522(2) 0.32055(19) 0.0355(5) Uani 1 1 d .
H16 H 0.8483 0.4877 0.3723 0.043 Uiso 1 1 calc R
C17 C 0.6776(3) 0.37740(19) 0.34215(17) 0.0291(4) Uani 1 1 d .
H17 H 0.6667 0.3636 0.4090 0.035 Uiso 1 1 calc R
C18 C 0.5855(2) 0.32255(16) 0.26521(14) 0.0231(4) Uani 1 1 d .
C19 C 0.4779(2) 0.23976(17) 0.28442(15) 0.0238(4) Uani 1 1 d .
N20 N 0.4573(2) 0.20054(16) 0.37256(13) 0.0270(4) Uani 1 1 d .
C21 C 0.3521(2) 0.11832(18) 0.34954(15) 0.0254(4) Uani 1 1 d .
C22 C 0.2889(3) 0.04969(19) 0.41361(16) 0.0308(5) Uani 1 1 d .
H22 H 0.3136 0.0559 0.4833 0.037 Uiso 1 1 calc R
C23 C 0.1887(3) -0.0278(2) 0.37078(18) 0.0332(5) Uani 1 1 d .
H23 H 0.1459 -0.0748 0.4124 0.040 Uiso 1 1 calc R
C24 C 0.1501(3) -0.0371(2) 0.26533(19) 0.0331(5) Uani 1 1 d .
H24 H 0.0831 -0.0905 0.2386 0.040 Uiso 1 1 calc R
C25 C 0.2097(3) 0.03158(19) 0.20034(17) 0.0305(4) Uani 1 1 d .
H25 H 0.1836 0.0261 0.1306 0.037 Uiso 1 1 calc R
C26 C 0.3097(2) 0.10851(18) 0.24451(15) 0.0248(4) Uani 1 1 d .
N27 N 0.3903(2) 0.18915(16) 0.20417(12) 0.0251(4) Uani 1 1 d .
C64 C -0.0319(3) 0.2312(2) -0.5008(2) 0.0421(6) Uani 1 1 d .
H64 H -0.1264 0.2137 -0.5426 0.051 Uiso 1 1 calc R
C63 C 0.0049(3) 0.1993(2) -0.4041(2) 0.0449(6) Uani 1 1 d .
H63 H -0.0617 0.1570 -0.3720 0.054 Uiso 1 1 calc R
C62 C 0.1564(3) 0.2372(2) -0.35665(19) 0.0342(5) Uani 1 1 d .
H62 H 0.1998 0.2233 -0.2901 0.041 Uiso 1 1 calc R
C61 C 0.2311(2) 0.29755(18) -0.42179(14) 0.0247(4) Uani 1 1 d .
C41 C 0.3986(2) 0.34444(17) -0.40086(14) 0.0224(4) Uani 1 1 d .
H41 H 0.4027 0.4055 -0.4436 0.027 Uiso 1 1 calc R
N42 N 0.5247(2) 0.27278(15) -0.42003(12) 0.0246(4) Uani 1 1 d .
H42 H 0.5676 0.2776 -0.4745 0.030 Uiso 1 1 calc R
C43 C 0.5750(2) 0.19673(17) -0.34940(15) 0.0231(4) Uani 1 1 d .
C44 C 0.6337(2) 0.10200(19) -0.37832(17) 0.0286(4) Uani 1 1 d .
H44 H 0.6344 0.0877 -0.4464 0.034 Uiso 1 1 calc R
C45 C 0.6907(3) 0.0293(2) -0.30618(19) 0.0334(5) Uani 1 1 d .
H45 H 0.7305 -0.0332 -0.3264 0.040 Uiso 1 1 calc R
C46 C 0.6896(3) 0.0480(2) -0.20401(19) 0.0354(5) Uani 1 1 d .
H46 H 0.7288 -0.0013 -0.1562 0.042 Uiso 1 1 calc R
C47 C 0.6295(3) 0.1409(2) -0.17427(17) 0.0301(4) Uani 1 1 d .
H47 H 0.6269 0.1535 -0.1061 0.036 Uiso 1 1 calc R
C48 C 0.5726(2) 0.21592(17) -0.24570(15) 0.0235(4) Uani 1 1 d .
C49 C 0.5033(2) 0.31277(17) -0.21887(14) 0.0228(4) Uani 1 1 d .
N50 N 0.4903(2) 0.34818(16) -0.12777(13) 0.0275(4) Uani 1 1 d .
C51 C 0.3960(2) 0.43689(18) -0.14592(15) 0.0261(4) Uani 1 1 d .
C52 C 0.3328(3) 0.5022(2) -0.07759(18) 0.0337(5) Uani 1 1 d .
H52 H 0.3564 0.4918 -0.0083 0.040 Uiso 1 1 calc R
C53 C 0.2349(3) 0.5819(2) -0.11652(19) 0.0365(5) Uani 1 1 d .
H53 H 0.1915 0.6255 -0.0722 0.044 Uiso 1 1 calc R
C54 C 0.1978(3) 0.5999(2) -0.2213(2) 0.0341(5) Uani 1 1 d .
H54 H 0.1322 0.6552 -0.2447 0.041 Uiso 1 1 calc R
C55 C 0.2584(3) 0.53566(19) -0.28959(17) 0.0296(4) Uani 1 1 d .
H55 H 0.2345 0.5462 -0.3588 0.036 Uiso 1 1 calc R
C56 C 0.3569(2) 0.45460(18) -0.24991(16) 0.0253(4) Uani 1 1 d .
N57 N 0.4321(2) 0.37570(15) -0.29510(12) 0.0227(3) Uani 1 1 d .
S35 S 0.08592(6) 0.30265(5) 0.08556(4) 0.03397(14) Uani 1 1 d .
S65 S 0.11452(7) 0.30708(6) -0.53685(4) 0.03850(15) Uani 1 1 d .

loop_
_atom_site_aniso_label
_atom_site_aniso_U_11
_atom_site_aniso_U_22
_atom_site_aniso_U_33
_atom_site_aniso_U_23
_atom_site_aniso_U_13
_atom_site_aniso_U_12
C34 0.0285(10) 0.0438(15) 0.0404(13) 0.0117(12) -0.0028(8) 0.0015(11)
C33 0.0322(11) 0.0557(16) 0.0273(11) 0.0067(11) -0.0067(9) -0.0038(11)
C32 0.0329(10) 0.0401(13) 0.0211(10) -0.0032(9) -0.0015(8) -0.0008(9)
C31 0.0270(9) 0.0231(9) 0.0196(8) 0.0005(8) -0.0010(7) -0.0003(8)
C11 0.0258(9) 0.0337(11) 0.0130(8) 0.0011(8) 0.0001(6) 0.0011(8)
N12 0.0387(9) 0.0551(14) 0.0171(8) 0.0036(9) 0.0003(7) -0.0187(10)
C13 0.0223(8) 0.0303(10) 0.0193(9) 0.0016(8) 0.0010(7) 0.0022(8)
C14 0.0291(10) 0.0334(11) 0.0253(10) 0.0057(9) 0.0046(8) -0.0020(9)
C15 0.0343(11) 0.0313(11) 0.0343(12) 0.0050(10) 0.0031(9) -0.0037(9)
C16 0.0413(12) 0.0294(11) 0.0329(12) 0.0004(10) -0.0043(9) -0.0068(10)
C17 0.0370(11) 0.0273(10) 0.0218(9) 0.0001(8) 0.0002(8) -0.0017(9)
C18 0.0251(8) 0.0224(10) 0.0215(9) 0.0006(7) 0.0030(7) 0.0026(7)
C19 0.0243(8) 0.0274(10) 0.0192(8) 0.0011(8) 0.0018(7) 0.0012(8)
N20 0.0325(9) 0.0294(9) 0.0196(8) -0.0001(7) 0.0048(7) 0.0002(7)
C21 0.0255(9) 0.0292(11) 0.0211(9) 0.0008(8) 0.0019(7) 0.0017(8)
C22 0.0352(11) 0.0353(12) 0.0225(10) 0.0029(9) 0.0058(8) -0.0004(9)
C23 0.0344(11) 0.0333(12) 0.0330(12) 0.0062(10) 0.0081(9) -0.0011(9)
C24 0.0282(10) 0.0337(12) 0.0370(12) -0.0001(10) 0.0038(8) -0.0029(9)
C25 0.0290(10) 0.0331(11) 0.0278(10) 0.0008(9) -0.0015(8) -0.0022(9)
C26 0.0242(9) 0.0292(10) 0.0211(9) 0.0020(8) 0.0041(7) 0.0010(8)
N27 0.0271(8) 0.0328(10) 0.0144(7) 0.0014(7) -0.0008(6) -0.0016(7)
C64 0.0238(10) 0.0388(13) 0.0591(16) -0.0130(13) -0.0101(10) 0.0007(10)
C63 0.0243(10) 0.0401(14) 0.0686(18) 0.0082(14) 0.0010(11) -0.0072(10)
C62 0.0246(10) 0.0427(13) 0.0337(11) 0.0108(10) -0.0013(8) -0.0073(9)
C61 0.0221(8) 0.0285(10) 0.0221(8) -0.0011(9) -0.0009(6) -0.0001(8)
C41 0.0260(8) 0.0259(9) 0.0151(8) -0.0002(7) 0.0023(6) -0.0020(7)
N42 0.0253(7) 0.0336(9) 0.0156(7) -0.0008(7) 0.0050(6) -0.0017(7)
C43 0.0199(8) 0.0280(10) 0.0212(9) -0.0012(8) 0.0026(7) -0.0038(7)
C44 0.0261(9) 0.0332(11) 0.0271(10) -0.0052(9) 0.0063(8) -0.0042(8)
C45 0.0304(10) 0.0291(11) 0.0422(13) -0.0012(10) 0.0103(9) 0.0015(9)
C46 0.0355(11) 0.0313(12) 0.0385(13) 0.0081(10) 0.0025(9) 0.0048(9)
C47 0.0326(10) 0.0345(12) 0.0226(9) 0.0046(9) 0.0019(8) 0.0007(9)
C48 0.0224(8) 0.0274(10) 0.0206(9) 0.0000(8) 0.0023(7) -0.0018(7)
C49 0.0252(8) 0.0269(10) 0.0157(8) 0.0015(8) 0.0010(6) -0.0049(8)
N50 0.0353(9) 0.0301(9) 0.0172(8) -0.0012(7) 0.0036(6) -0.0037(8)
C51 0.0291(9) 0.0293(11) 0.0205(9) -0.0047(8) 0.0056(7) -0.0063(8)
C52 0.0376(11) 0.0374(12) 0.0278(11) -0.0084(10) 0.0109(9) -0.0047(10)
C53 0.0388(12) 0.0325(12) 0.0405(13) -0.0122(10) 0.0129(10) -0.0045(10)
C54 0.0299(10) 0.0276(11) 0.0453(13) -0.0034(10) 0.0073(9) -0.0005(9)
C55 0.0290(9) 0.0287(10) 0.0310(11) 0.0007(9) 0.0037(8) -0.0011(9)
C56 0.0257(9) 0.0251(10) 0.0258(10) -0.0027(8) 0.0066(7) -0.0051(8)
N57 0.0269(8) 0.0255(8) 0.0156(7) -0.0001(6) 0.0024(6) -0.0020(7)
S35 0.0313(2) 0.0344(3) 0.0363(3) -0.0047(3) 0.00507(19) 0.0037(2)
S65 0.0336(3) 0.0513(4) 0.0274(3) -0.0021(3) -0.00657(19) -0.0010(3)

loop_
_atom_type_symbol
_atom_type_description
_atom_type_scat_dispersion_real
_atom_type_scat_dispersion_imag
_atom_type_scat_source
C C 0.0033 0.0016 'International Tables Vol C Tables 4.2.6.8 and 6.1.1.4'
H H 0.0000 0.0000 'International Tables Vol C Tables 4.2.6.8 and 6.1.1.4'
N N 0.0061 0.0033 'International Tables Vol C Tables 4.2.6.8 and 6.1.1.4'
O O 0.0106 0.0060 'International Tables Vol C Tables 4.2.6.8 and 6.1.1.4'
S S 0.1246 0.1234 'International Tables Vol C Tables 4.2.6.8 and 6.1.1.4'

loop_
_geom_angle_atom_site_label_1
_geom_angle_atom_site_label_2
_geom_angle_atom_site_label_3
_geom_angle
C33 C34 S35 111.87(18)
C33 C34 H34 124.1
S35 C34 H34 124.1
C34 C33 C32 112.4(2)
C34 C33 H33 123.8
C32 C33 H33 123.8
C31 C32 C33 112.4(2)
C31 C32 H32 123.8
C33 C32 H32 123.8
C32 C31 C11 124.5(2)
C32 C31 S35 111.64(16)
C11 C31 S35 123.71(15)
N12 C11 N27 109.38(17)
N12 C11 C31 110.86(18)
N27 C11 C31 112.45(17)
N12 C11 H11 108.0
N27 C11 H11 108.0
C31 C11 H11 108.0
C13 N12 C11 126.58(18)
C13 N12 H12 118(2)
C11 N12 H12 115(2)
N12 C13 C14 120.87(19)
N12 C13 C18 120.97(19)
C14 C13 C18 118.15(19)
C15 C14 C13 120.4(2)
C15 C14 H14 119.8
C13 C14 H14 119.8
C14 C15 C16 121.1(2)
C14 C15 H15 119.5
C16 C15 H15 119.5
C17 C16 C15 118.9(2)
C17 C16 H16 120.5
C15 C16 H16 120.5
C16 C17 C18 120.9(2)
C16 C17 H17 119.6
C18 C17 H17 119.6
C17 C18 C13 120.52(19)
C17 C18 C19 122.76(18)
C13 C18 C19 116.71(18)
N20 C19 N27 113.0(2)
N20 C19 C18 127.55(19)
N27 C19 C18 119.35(18)
C19 N20 C21 104.94(17)
N20 C21 C22 129.71(19)
N20 C21 C26 110.67(18)
C22 C21 C26 119.6(2)
C23 C22 C21 118.2(2)
C23 C22 H22 120.9
C21 C22 H22 120.9
C22 C23 C24 121.2(2)
C22 C23 H23 119.4
C24 C23 H23 119.4
C25 C24 C23 121.5(2)
C25 C24 H24 119.2
C23 C24 H24 119.2
C26 C25 C24 116.5(2)
C26 C25 H25 121.8
C24 C25 H25 121.8
C25 C26 N27 132.37(19)
C25 C26 C21 123.0(2)
N27 C26 C21 104.59(18)
C19 N27 C26 106.78(17)
C19 N27 C11 126.79(18)
C26 N27 C11 126.13(18)
C63 C64 S65 112.03(17)
C63 C64 H64 124.0
S65 C64 H64 124.0
C64 C63 C62 112.8(2)
C64 C63 H63 123.6
C62 C63 H63 123.6
C61 C62 C63 111.7(2)
C61 C62 H62 124.2
C63 C62 H62 124.2
C62 C61 C41 126.81(18)
C62 C61 S65 110.87(15)
C41 C61 S65 122.18(15)
N42 C41 N57 107.68(15)
N42 C41 C61 112.85(18)
N57 C41 C61 109.50(16)
N42 C41 H41 108.9
N57 C41 H41 108.9
C61 C41 H41 108.9
C43 N42 C41 119.27(16)
C43 N42 H42 120.4
C41 N42 H42 120.4
N42 C43 C44 121.27(18)
N42 C43 C48 119.90(19)
C44 C43 C48 118.8(2)
C45 C44 C43 120.3(2)
C45 C44 H44 119.8
C43 C44 H44 119.8
C44 C45 C46 121.1(2)
C44 C45 H45 119.4
C46 C45 H45 119.4
C47 C46 C45 119.2(2)
C47 C46 H46 120.4
C45 C46 H46 120.4
C46 C47 C48 120.7(2)
C46 C47 H47 119.7
C48 C47 H47 119.7
C47 C48 C43 119.9(2)
C47 C48 C49 122.79(19)
C43 C48 C49 117.28(18)
N50 C49 N57 113.2(2)
N50 C49 C48 128.18(19)
N57 C49 C48 118.47(17)
C49 N50 C51 104.17(18)
N50 C51 C52 129.8(2)
N50 C51 C56 110.68(18)
C52 C51 C56 119.4(2)
C53 C52 C51 117.8(2)
C53 C52 H52 121.1
C51 C52 H52 121.1
C52 C53 C54 122.4(2)
C52 C53 H53 118.8
C54 C53 H53 118.8
C55 C54 C53 120.4(2)
C55 C54 H54 119.8
C53 C54 H54 119.8
C56 C55 C54 117.1(2)
C56 C55 H55 121.5
C54 C55 H55 121.5
N57 C56 C55 132.2(2)
N57 C56 C51 104.86(19)
C55 C56 C51 122.9(2)
C49 N57 C56 106.88(17)
C49 N57 C41 123.92(18)
C56 N57 C41 126.28(17)
C31 S35 C34 91.67(11)
C64 S65 C61 92.62(12)

loop_
_geom_bond_atom_site_label_1
_geom_bond_atom_site_label_2
_geom_bond_distance
C34 C33 1.345(4)
C34 S35 1.723(2)
C34 H34 0.9300
C33 C32 1.435(3)
C33 H33 0.9300
C32 C31 1.357(3)
C32 H32 0.9300
C31 C11 1.507(3)
C31 S35 1.714(2)
C11 N12 1.444(3)
C11 N27 1.455(2)
C11 H11 0.9800
N12 C13 1.370(3)
N12 H12 0.848(18)
C13 C14 1.407(3)
C13 C18 1.412(3)
C14 C15 1.385(3)
C14 H14 0.9300
C15 C16 1.399(3)
C15 H15 0.9300
C16 C17 1.383(3)
C16 H16 0.9300
C17 C18 1.391(3)
C17 H17 0.9300
C18 C19 1.448(3)
C19 N20 1.318(3)
C19 N27 1.377(3)
N20 C21 1.389(3)
C21 C22 1.392(3)
C21 C26 1.405(3)
C22 C23 1.380(3)
C22 H22 0.9300
C23 C24 1.407(3)
C23 H23 0.9300
C24 C25 1.386(3)
C24 H24 0.9300
C25 C26 1.380(3)
C25 H25 0.9300
C26 N27 1.395(3)
C64 C63 1.351(4)
C64 S65 1.696(3)
C64 H64 0.9300
C63 C62 1.424(3)
C63 H63 0.9300
C62 C61 1.386(3)
C62 H62 0.9300
C61 C41 1.519(3)
C61 S65 1.7061(19)
C41 N42 1.458(3)
C41 N57 1.460(2)
C41 H41 0.9800
N42 C43 1.388(3)
N42 H42 0.8600
C43 C44 1.397(3)
C43 C48 1.413(3)
C44 C45 1.384(3)
C44 H44 0.9300
C45 C46 1.390(4)
C45 H45 0.9300
C46 C47 1.385(3)
C46 H46 0.9300
C47 C48 1.398(3)
C47 H47 0.9300
C48 C49 1.449(3)
C49 N50 1.322(3)
C49 N57 1.374(3)
N50 C51 1.396(3)
C51 C52 1.404(3)
C51 C56 1.402(3)
C52 C53 1.374(4)
C52 H52 0.9300
C53 C54 1.412(4)
C53 H53 0.9300
C54 C55 1.385(3)
C54 H54 0.9300
C55 C56 1.393(3)
C55 H55 0.9300
C56 N57 1.384(3)

loop_
_geom_torsion_atom_site_label_1
_geom_torsion_atom_site_label_2
_geom_torsion_atom_site_label_3
_geom_torsion_atom_site_label_4
_geom_torsion
S35 C34 C33 C32 -0.8(3)
C34 C33 C32 C31 0.6(4)
C33 C32 C31 C11 -175.3(2)
C33 C32 C31 S35 -0.1(3)
C32 C31 C11 N12 93.1(3)
S35 C31 C11 N12 -81.6(2)
C32 C31 C11 N27 -144.1(2)
S35 C31 C11 N27 41.2(3)
N27 C11 N12 C13 4.9(3)
C31 C11 N12 C13 129.5(2)
C11 N12 C13 C14 175.3(2)
C11 N12 C13 C18 -5.9(4)
N12 C13 C14 C15 179.5(2)
C18 C13 C14 C15 0.7(3)
C13 C14 C15 C16 -1.7(4)
C14 C15 C16 C17 0.7(4)
C15 C16 C17 C18 1.3(4)
C16 C17 C18 C13 -2.4(3)
C16 C17 C18 C19 176.5(2)
N12 C13 C18 C17 -177.5(2)
C14 C13 C18 C17 1.3(3)
N12 C13 C18 C19 3.6(3)
C14 C13 C18 C19 -177.61(19)
C17 C18 C19 N20 -4.1(3)
C13 C18 C19 N20 174.8(2)
C17 C18 C19 N27 179.9(2)
C13 C18 C19 N27 -1.2(3)
N27 C19 N20 C21 1.0(2)
C18 C19 N20 C21 -175.3(2)
C19 N20 C21 C22 -179.9(2)
C19 N20 C21 C26 0.1(2)
N20 C21 C22 C23 -178.4(2)
C26 C21 C22 C23 1.5(3)
C21 C22 C23 C24 -0.5(4)
C22 C23 C24 C25 -0.6(4)
C23 C24 C25 C26 0.6(4)
C24 C25 C26 N27 179.8(2)
C24 C25 C26 C21 0.5(3)
N20 C21 C26 C25 178.4(2)
C22 C21 C26 C25 -1.6(3)
N20 C21 C26 N27 -1.1(2)
C22 C21 C26 N27 178.93(19)
N20 C19 N27 C26 -1.7(2)
C18 C19 N27 C26 174.87(18)
N20 C19 N27 C11 -175.71(19)
C18 C19 N27 C11 0.9(3)
C25 C26 N27 C19 -177.8(2)
C21 C26 N27 C19 1.6(2)
C25 C26 N27 C11 -3.7(4)
C21 C26 N27 C11 175.69(19)
N12 C11 N27 C19 -2.4(3)
C31 C11 N27 C19 -126.0(2)
N12 C11 N27 C26 -175.3(2)
C31 C11 N27 C26 61.1(3)
S65 C64 C63 C62 0.2(3)
C64 C63 C62 C61 -0.6(4)
C63 C62 C61 C41 -175.1(2)
C63 C62 C61 S65 0.7(3)
C62 C61 C41 N42 84.1(3)
S65 C61 C41 N42 -91.2(2)
C62 C61 C41 N57 -35.8(3)
S65 C61 C41 N57 148.84(17)
N57 C41 N42 C43 42.9(2)
C61 C41 N42 C43 -78.1(2)
C41 N42 C43 C44 150.30(18)
C41 N42 C43 C48 -32.0(3)
N42 C43 C44 C45 176.72(19)
C48 C43 C44 C45 -1.0(3)
C43 C44 C45 C46 0.7(3)
C44 C45 C46 C47 0.3(4)
C45 C46 C47 C48 -0.9(4)
C46 C47 C48 C43 0.6(3)
C46 C47 C48 C49 177.7(2)
N42 C43 C48 C47 -177.35(19)
C44 C43 C48 C47 0.4(3)
N42 C43 C48 C49 5.3(3)
C44 C43 C48 C49 -176.91(17)
C47 C48 C49 N50 3.9(3)
C43 C48 C49 N50 -178.79(19)
C47 C48 C49 N57 -171.75(19)
C43 C48 C49 N57 5.5(3)
N57 C49 N50 C51 3.7(2)
C48 C49 N50 C51 -172.22(19)
C49 N50 C51 C52 174.7(2)
C49 N50 C51 C56 -1.5(2)
N50 C51 C52 C53 -176.3(2)
C56 C51 C52 C53 -0.4(3)
C51 C52 C53 C54 -0.4(4)
C52 C53 C54 C55 0.9(4)
C53 C54 C55 C56 -0.5(3)
C54 C55 C56 N57 177.7(2)
C54 C55 C56 C51 -0.3(3)
N50 C51 C56 N57 -1.1(2)
C52 C51 C56 N57 -177.71(19)
N50 C51 C56 C55 177.38(19)
C52 C51 C56 C55 0.8(3)
N50 C49 N57 C56 -4.5(2)
C48 C49 N57 C56 171.82(17)
N50 C49 N57 C41 -166.16(18)
C48 C49 N57 C41 10.2(3)
C55 C56 N57 C49 -175.1(2)
C51 C56 N57 C49 3.2(2)
C55 C56 N57 C41 -14.0(4)
C51 C56 N57 C41 164.29(19)
N42 C41 N57 C49 -32.6(3)
C61 C41 N57 C49 90.4(2)
N42 C41 N57 C56 169.30(18)
C61 C41 N57 C56 -67.7(3)
C32 C31 S35 C34 -0.31(19)
C11 C31 S35 C34 175.0(2)
C33 C34 S35 C31 0.6(2)
C63 C64 S65 C61 0.2(2)
C62 C61 S65 C64 -0.5(2)
C41 C61 S65 C64 175.5(2)
